data_7721060
loop_
_publ_author_name
'Wan, Yong Qiang'
'Zhang, Yang Yang'
'Zhang, Shi Lin'
'Hao, Huai Xin'
'Bai, Ji Yao'
'Ma, Zhi Jun'
'Geng, Long'
'Wang, Zhipeng'
'Gallagher, John F.'
'Li, Jun'
'Mocilac, Pavle'

_publ_section_title
;
 Development and Comparative Study of a Hydrophilic
 Bis-Triazolyl-Phenanthroline and Two Bis-Triazolyl-Pyridine Ligands
;
_journal_name_full 'Dalton Transactions'
_journal_paper_doi 10.1039/D6DT00312E
_journal_year 2026
_chemical_formula_moiety 'C13 H15 N7 O2'
_chemical_formula_sum 'C13 H15 N7 O2'
_chemical_formula_weight 301.32
_chemical_name_common HE-PTD
_space_group_crystal_system monoclinic
_space_group_IT_number 14
_space_group_name_Hall '-P 2yn'
_space_group_name_H-M_alt 'P 1 21/n 1'
_atom_sites_solution_hydrogens mixed
_atom_sites_solution_primary direct
_atom_sites_solution_secondary difmap
_audit_creation_method SHELXL-2019/3
_audit_update_record
;
2025-10-13 deposited with the CCDC.	2026-05-26 downloaded from the CCDC.
;
_cell_angle_alpha 90
_cell_angle_beta 95.2579(15)
_cell_angle_gamma 90
_cell_formula_units_Z 4
_cell_length_a 8.42287(15)
_cell_length_b 7.05057(12)
_cell_length_c 23.7774(4)
_cell_measurement_reflns_used 5088
_cell_measurement_temperature 100(2)
_cell_measurement_theta_max 68.117
_cell_measurement_theta_min 3.728
_cell_volume 1406.10(4)
_computing_cell_refinement 'CrysAlisPro 1.171.42.94a (Rigaku OD, 2023)'
_computing_data_collection 'CrysAlisPro 1.171.42.94a (Rigaku OD, 2023)'
_computing_data_reduction 'CrysAlisPro 1.171.42.94a (Rigaku OD, 2023)'
_computing_molecular_graphics 'Mercury program'
_computing_publication_material 'Standard preparation'
_computing_structure_refinement 'SHELXL-2019/2 (Sheldrick, 2019)'
_computing_structure_solution 'SHELXT 2018/2 (Sheldrick, 2018)'
_diffrn_ambient_environment N~2~
_diffrn_ambient_temperature 100.2(4)
_diffrn_detector 'Hybrid Pixel Array Detector'
_diffrn_detector_area_resol_mean 10.0000
_diffrn_measured_fraction_theta_full 0.988
_diffrn_measured_fraction_theta_max 0.988
_diffrn_measurement_device 'four-circle diffractometer'
_diffrn_measurement_device_type 'XtaLAB Pro II AFC12 (RINC): Kappa dual'
_diffrn_measurement_method '\w scans'
_diffrn_radiation_monochromator mirror
_diffrn_radiation_probe x-ray
_diffrn_radiation_type 'Cu K\a'
_diffrn_radiation_wavelength 1.54184
_diffrn_reflns_av_R_equivalents 0.0411
_diffrn_reflns_av_unetI/netI 0.0401
_diffrn_reflns_Laue_measured_fraction_full 0.988
_diffrn_reflns_Laue_measured_fraction_max 0.988
_diffrn_reflns_limit_h_max 10
_diffrn_reflns_limit_h_min -9
_diffrn_reflns_limit_k_max 6
_diffrn_reflns_limit_k_min -8
_diffrn_reflns_limit_l_max 28
_diffrn_reflns_limit_l_min -28
_diffrn_reflns_number 6592
_diffrn_reflns_point_group_measured_fraction_full 0.988
_diffrn_reflns_point_group_measured_fraction_max 0.988
_diffrn_reflns_theta_full 68.228
_diffrn_reflns_theta_max 68.228
_diffrn_reflns_theta_min 3.734
_diffrn_source 'micro-focus sealed X-ray tube'
_diffrn_source_type 'Rigaku (Cu) X-ray Source'
_exptl_absorpt_coefficient_mu 0.853
_exptl_absorpt_correction_T_max 1.00000
_exptl_absorpt_correction_T_min 0.30644
_exptl_absorpt_correction_type multi-scan
_exptl_absorpt_process_details
;
CrysAlisPro 1.171.42.94a (Rigaku Oxford Diffraction, 2023)
Empirical absorption correction using spherical harmonics,
implemented in SCALE3 ABSPACK scaling algorithm.
;
_exptl_crystal_colour colourless
_exptl_crystal_density_diffrn 1.423
_exptl_crystal_description Block
_exptl_crystal_F_000 632
_exptl_crystal_size_max 0.950
_exptl_crystal_size_mid 0.550
_exptl_crystal_size_min 0.450
_refine_diff_density_max 0.253
_refine_diff_density_min -0.310
_refine_diff_density_rms 0.067
_refine_ls_extinction_coef 0.0135(9)
_refine_ls_extinction_expression Fc^*^=kFc[1+0.001xFc^2^\l^3^/sin(2\q)]^-1/4^
_refine_ls_extinction_method 'SHELXL-2019/2 (Sheldrick 2019)'
_refine_ls_goodness_of_fit_ref 1.040
_refine_ls_hydrogen_treatment mixed
_refine_ls_matrix_type full
_refine_ls_number_parameters 208
_refine_ls_number_reflns 2551
_refine_ls_number_restraints 0
_refine_ls_restrained_S_all 1.040
_refine_ls_R_factor_all 0.0477
_refine_ls_R_factor_gt 0.0455
_refine_ls_shift/su_max 0.001
_refine_ls_shift/su_mean 0.000
_refine_ls_structure_factor_coef Fsqd
_refine_ls_weighting_details 'w=1/[\s^2^(Fo^2^)+(0.0751P)^2^+0.5136P] where P=(Fo^2^+2Fc^2^)/3'
_refine_ls_weighting_scheme calc
_refine_ls_wR_factor_gt 0.1197
_refine_ls_wR_factor_ref 0.1225
_reflns_Friedel_coverage 0.000
_reflns_number_gt 2374
_reflns_number_total 2551
_reflns_threshold_expression 'I > 2\s(I)'
_cod_data_source_file d6dt00312e2.cif
_cod_data_source_block 24-012_[HE-PTD_3]
_cod_depositor_comments
;
The following automatic conversions were performed:

data item '_diffrn_radiation_probe' value 'X-ray' was changed to
'x-ray' in accordance with the
/home/data/users/saulius/crontab/automatic-downloads/rss-feeds/RSC/lib/dictionaries/cif_core.dic
dictionary named 'cif_core.dic' version 2.4.2 last updated on
2011-04-26.

Automatic conversion script
Id: cif_fix_values 8170 2020-07-09 18:12:32Z antanas 
;
_cod_original_sg_symbol_H-M 'P 21/n'
_cod_database_code 7721060
_shelx_shelxl_version_number 2019/3
_shelx_space_group_comment
;
The symmetry employed for this shelxl refinement is uniquely defined
by the following loop, which should always be used as a source of
symmetry information in preference to the above space-group names.
They are only intended as comments.
;
_shelx_estimated_absorpt_t_min 0.498
_shelx_estimated_absorpt_t_max 0.700

loop_
_space_group_symop_operation_xyz
'x, y, z'
'x+1/2, -y+1/2, z+1/2'
'-x, -y, -z'
'-x-1/2, y-1/2, -z-1/2'

loop_
_atom_site_label
_atom_site_type_symbol
_atom_site_fract_x
_atom_site_fract_y
_atom_site_fract_z
_atom_site_U_iso_or_equiv
_atom_site_adp_type
_atom_site_occupancy
_atom_site_site_symmetry_order
_atom_site_calc_flag
_atom_site_refinement_flags_posn
_atom_site_refinement_flags_adp
_atom_site_refinement_flags_occupancy
_atom_site_disorder_assembly
_atom_site_disorder_group
O1 O 0.92852(13) 0.29139(16) 0.64667(5) 0.0222(3) Uani 1 1 d . . . . .
H1 H 0.859(3) 0.373(3) 0.6438(9) 0.038(6) Uiso 1 1 d . . . . .
O2 O 0.85589(13) 0.20584(16) 0.34895(5) 0.0254(3) Uani 1 1 d . . . . .
H2 H 0.781(3) 0.118(4) 0.3511(10) 0.057(7) Uiso 1 1 d . . . . .
C1 C 0.81548(17) -0.0047(2) 0.67675(6) 0.0180(3) Uani 1 1 d . . . . .
H1A H 0.876662 -0.077028 0.650316 0.022 Uiso 1 1 calc R U . . .
H1B H 0.806875 -0.084130 0.710672 0.022 Uiso 1 1 calc R U . . .
C2 C 0.90478(18) 0.1757(2) 0.69383(6) 0.0203(3) Uani 1 1 d . . . . .
H2A H 0.843935 0.247830 0.720422 0.024 Uiso 1 1 calc R U . . .
H2B H 1.009573 0.142645 0.713692 0.024 Uiso 1 1 calc R U . . .
C3 C 0.72715(17) 0.5081(2) 0.32805(6) 0.0195(3) Uani 1 1 d . . . . .
H3A H 0.805543 0.568832 0.355977 0.023 Uiso 1 1 calc R U . . .
H3B H 0.701984 0.599027 0.296787 0.023 Uiso 1 1 calc R U . . .
C4 C 0.80058(18) 0.3316(2) 0.30510(6) 0.0209(4) Uani 1 1 d . . . . .
H4A H 0.720204 0.266215 0.278959 0.025 Uiso 1 1 calc R U . . .
H4B H 0.890725 0.368351 0.283450 0.025 Uiso 1 1 calc R U . . .
N11 N 0.41356(14) 0.24554(15) 0.50148(5) 0.0135(3) Uani 1 1 d . . . . .
C12 C 0.34206(16) 0.17827(19) 0.54558(6) 0.0140(3) Uani 1 1 d . . . . .
C13 C 0.17636(17) 0.1751(2) 0.54711(6) 0.0183(3) Uani 1 1 d . . . . .
H13 H 0.129464 0.126042 0.578913 0.022 Uiso 1 1 calc R U . . .
C14 C 0.08294(17) 0.2456(2) 0.50096(6) 0.0207(3) Uani 1 1 d . . . . .
H14 H -0.029894 0.246009 0.500788 0.025 Uiso 1 1 calc R U . . .
C15 C 0.15423(17) 0.3156(2) 0.45496(6) 0.0188(3) Uani 1 1 d . . . . .
H15 H 0.091784 0.364039 0.422859 0.023 Uiso 1 1 calc R U . . .
C16 C 0.32017(16) 0.31279(18) 0.45712(6) 0.0142(3) Uani 1 1 d . . . . .
C21 C 0.45072(16) 0.11129(18) 0.59322(5) 0.0139(3) Uani 1 1 d . . . . .
C22 C 0.61457(16) 0.10321(19) 0.59780(5) 0.0145(3) Uani 1 1 d . . . . .
H22 H 0.683824 0.139003 0.570271 0.017 Uiso 1 1 calc R U . . .
N23 N 0.65524(14) 0.03366(16) 0.64971(5) 0.0145(3) Uani 1 1 d . . . . .
N24 N 0.52517(14) -0.00097(16) 0.67721(5) 0.0165(3) Uani 1 1 d . . . . .
N25 N 0.40028(14) 0.04671(17) 0.64262(5) 0.0162(3) Uani 1 1 d . . . . .
C31 C 0.40572(16) 0.38235(18) 0.41022(6) 0.0138(3) Uani 1 1 d . . . . .
C32 C 0.56726(17) 0.39169(19) 0.40613(5) 0.0149(3) Uani 1 1 d . . . . .
H32 H 0.650402 0.353742 0.433522 0.018 Uiso 1 1 calc R U . . .
N33 N 0.58160(14) 0.46621(16) 0.35493(5) 0.0151(3) Uani 1 1 d . . . . .
N34 N 0.43805(14) 0.50238(17) 0.32730(5) 0.0170(3) Uani 1 1 d . . . . .
N35 N 0.33040(14) 0.45126(17) 0.36117(5) 0.0160(3) Uani 1 1 d . . . . .

loop_
_atom_site_aniso_label
_atom_site_aniso_U_11
_atom_site_aniso_U_22
_atom_site_aniso_U_33
_atom_site_aniso_U_23
_atom_site_aniso_U_13
_atom_site_aniso_U_12
O1 0.0169(6) 0.0197(6) 0.0306(6) 0.0052(4) 0.0047(4) 0.0010(4)
O2 0.0160(6) 0.0204(6) 0.0394(7) 0.0067(5) 0.0012(5) 0.0001(4)
C1 0.0167(7) 0.0174(7) 0.0196(7) 0.0038(5) -0.0010(6) 0.0028(6)
C2 0.0191(7) 0.0211(7) 0.0201(7) -0.0006(6) -0.0018(6) -0.0003(6)
C3 0.0201(8) 0.0173(7) 0.0222(7) 0.0039(6) 0.0082(6) -0.0020(6)
C4 0.0201(8) 0.0228(8) 0.0205(7) -0.0002(6) 0.0051(6) 0.0013(6)
N11 0.0167(6) 0.0098(6) 0.0142(6) -0.0023(4) 0.0016(4) 0.0000(4)
C12 0.0179(7) 0.0095(6) 0.0148(6) -0.0029(5) 0.0018(5) -0.0007(5)
C13 0.0180(7) 0.0182(7) 0.0190(7) 0.0004(6) 0.0041(6) -0.0013(6)
C14 0.0146(7) 0.0234(8) 0.0243(8) 0.0013(6) 0.0028(6) 0.0002(6)
C15 0.0184(8) 0.0191(7) 0.0186(7) 0.0009(6) 0.0000(6) 0.0019(6)
C16 0.0169(7) 0.0101(6) 0.0154(6) -0.0024(5) 0.0012(5) 0.0005(5)
C21 0.0171(7) 0.0090(6) 0.0159(7) -0.0022(5) 0.0024(5) -0.0010(5)
C22 0.0178(7) 0.0119(7) 0.0140(6) -0.0011(5) 0.0025(5) -0.0010(5)
N23 0.0148(6) 0.0123(6) 0.0166(6) 0.0006(4) 0.0023(5) 0.0000(4)
N24 0.0171(6) 0.0155(6) 0.0170(6) 0.0016(5) 0.0028(5) -0.0007(5)
N25 0.0170(6) 0.0147(6) 0.0168(6) 0.0008(4) 0.0018(5) -0.0007(5)
C31 0.0160(7) 0.0102(6) 0.0150(6) -0.0022(5) 0.0002(5) 0.0009(5)
C32 0.0183(7) 0.0116(7) 0.0147(7) -0.0006(5) 0.0013(5) 0.0009(5)
N33 0.0165(6) 0.0122(6) 0.0171(6) 0.0003(4) 0.0036(5) 0.0005(4)
N34 0.0210(6) 0.0143(6) 0.0158(6) 0.0009(4) 0.0023(5) 0.0016(5)
N35 0.0190(6) 0.0141(6) 0.0148(6) 0.0004(4) 0.0012(5) 0.0007(5)

loop_
_atom_type_symbol
_atom_type_description
_atom_type_scat_dispersion_real
_atom_type_scat_dispersion_imag
_atom_type_scat_source
C C 0.0181 0.0091 'International Tables Vol C Tables 4.2.6.8 and 6.1.1.4'
H H 0.0000 0.0000 'International Tables Vol C Tables 4.2.6.8 and 6.1.1.4'
N N 0.0311 0.0180 'International Tables Vol C Tables 4.2.6.8 and 6.1.1.4'
O O 0.0492 0.0322 'International Tables Vol C Tables 4.2.6.8 and 6.1.1.4'

loop_
_geom_angle_atom_site_label_1
_geom_angle_atom_site_label_2
_geom_angle_atom_site_label_3
_geom_angle
_geom_angle_site_symmetry_1
_geom_angle_site_symmetry_3
_geom_angle_publ_flag
C2 O1 H1 108.6(15) . . ?
C4 O2 H2 106.9(15) . . ?
N23 C1 C2 112.17(12) . . ?
N23 C1 H1A 109.2 . . ?
C2 C1 H1A 109.2 . . ?
N23 C1 H1B 109.2 . . ?
C2 C1 H1B 109.2 . . ?
H1A C1 H1B 107.9 . . ?
O1 C2 C1 111.98(12) . . ?
O1 C2 H2A 109.2 . . ?
C1 C2 H2A 109.2 . . ?
O1 C2 H2B 109.2 . . ?
C1 C2 H2B 109.2 . . ?
H2A C2 H2B 107.9 . . ?
N33 C3 C4 112.22(12) . . ?
N33 C3 H3A 109.2 . . ?
C4 C3 H3A 109.2 . . ?
N33 C3 H3B 109.2 . . ?
C4 C3 H3B 109.2 . . ?
H3A C3 H3B 107.9 . . ?
O2 C4 C3 111.55(12) . . ?
O2 C4 H4A 109.3 . . ?
C3 C4 H4A 109.3 . . ?
O2 C4 H4B 109.3 . . ?
C3 C4 H4B 109.3 . . ?
H4A C4 H4B 108.0 . . ?
C12 N11 C16 117.75(12) . . ?
N11 C12 C13 123.06(13) . . ?
N11 C12 C21 115.07(12) . . ?
C13 C12 C21 121.86(12) . . ?
C14 C13 C12 118.04(13) . . ?
C14 C13 H13 121.0 . . ?
C12 C13 H13 121.0 . . ?
C13 C14 C15 119.87(14) . . ?
C13 C14 H14 120.1 . . ?
C15 C14 H14 120.1 . . ?
C14 C15 C16 118.12(13) . . ?
C14 C15 H15 120.9 . . ?
C16 C15 H15 120.9 . . ?
N11 C16 C15 123.16(13) . . ?
N11 C16 C31 114.96(12) . . ?
C15 C16 C31 121.88(13) . . ?
N25 C21 C22 107.90(12) . . ?
N25 C21 C12 123.42(12) . . ?
C22 C21 C12 128.67(12) . . ?
N23 C22 C21 104.93(12) . . ?
N23 C22 H22 127.5 . . ?
C21 C22 H22 127.5 . . ?
C22 N23 N24 111.19(11) . . ?
C22 N23 C1 128.13(12) . . ?
N24 N23 C1 120.68(11) . . ?
N25 N24 N23 106.78(11) . . ?
N24 N25 C21 109.20(11) . . ?
N35 C31 C32 107.94(12) . . ?
N35 C31 C16 123.13(12) . . ?
C32 C31 C16 128.93(13) . . ?
N33 C32 C31 104.77(12) . . ?
N33 C32 H32 127.6 . . ?
C31 C32 H32 127.6 . . ?
C32 N33 N34 111.44(11) . . ?
C32 N33 C3 128.60(12) . . ?
N34 N33 C3 119.96(11) . . ?
N35 N34 N33 106.72(10) . . ?
N34 N35 C31 109.13(11) . . ?

loop_
_geom_bond_atom_site_label_1
_geom_bond_atom_site_label_2
_geom_bond_distance
_geom_bond_site_symmetry_2
_geom_bond_publ_flag
O1 C2 1.4154(18) . ?
O1 H1 0.82(2) . ?
O2 C4 1.4148(18) . ?
O2 H2 0.89(3) . ?
C1 N23 1.4660(18) . ?
C1 C2 1.514(2) . ?
C1 H1A 0.9900 . ?
C1 H1B 0.9900 . ?
C2 H2A 0.9900 . ?
C2 H2B 0.9900 . ?
C3 N33 1.4637(17) . ?
C3 C4 1.513(2) . ?
C3 H3A 0.9900 . ?
C3 H3B 0.9900 . ?
C4 H4A 0.9900 . ?
C4 H4B 0.9900 . ?
N11 C12 1.3428(18) . ?
N11 C16 1.3431(18) . ?
C12 C13 1.400(2) . ?
C12 C21 1.4675(19) . ?
C13 C14 1.383(2) . ?
C13 H13 0.9500 . ?
C14 C15 1.386(2) . ?
C14 H14 0.9500 . ?
C15 C16 1.394(2) . ?
C15 H15 0.9500 . ?
C16 C31 1.4665(19) . ?
C21 N25 1.3634(17) . ?
C21 C22 1.3755(19) . ?
C22 N23 1.3430(18) . ?
C22 H22 0.9500 . ?
N23 N24 1.3486(16) . ?
N24 N25 1.3181(17) . ?
C31 N35 1.3651(18) . ?
C31 C32 1.3745(19) . ?
C32 N33 1.3415(18) . ?
C32 H32 0.9500 . ?
N33 N34 1.3464(17) . ?
N34 N35 1.3169(16) . ?

loop_
_geom_hbond_atom_site_label_D
_geom_hbond_atom_site_label_H
_geom_hbond_atom_site_label_A
_geom_hbond_distance_DH
_geom_hbond_distance_HA
_geom_hbond_distance_DA
_geom_hbond_angle_DHA
_geom_hbond_site_symmetry_A
_geom_hbond_publ_flag
O1 H1 N35 0.82(2) 2.02(2) 2.8300(16) 173(2) 3_666 yes
O2 H2 N25 0.89(3) 1.94(3) 2.8188(16) 173(2) 3_656 yes
C1 H1A O2 0.99 2.43 3.2182(18) 137 3_756 yes
C3 H3A O1 0.99 2.45 3.2330(18) 135 3_766 yes

loop_
_geom_torsion_atom_site_label_1
_geom_torsion_atom_site_label_2
_geom_torsion_atom_site_label_3
_geom_torsion_atom_site_label_4
_geom_torsion
_geom_torsion_site_symmetry_1
_geom_torsion_site_symmetry_2
_geom_torsion_site_symmetry_3
_geom_torsion_site_symmetry_4
_geom_torsion_publ_flag
N23 C1 C2 O1 -61.96(16) . . . . ?
N33 C3 C4 O2 -65.67(16) . . . . ?
C16 N11 C12 C13 0.13(19) . . . . ?
C16 N11 C12 C21 -178.56(11) . . . . ?
N11 C12 C13 C14 -0.3(2) . . . . ?
C21 C12 C13 C14 178.33(13) . . . . ?
C12 C13 C14 C15 0.3(2) . . . . ?
C13 C14 C15 C16 -0.2(2) . . . . ?
C12 N11 C16 C15 -0.04(19) . . . . ?
C12 N11 C16 C31 -179.45(11) . . . . ?
C14 C15 C16 N11 0.1(2) . . . . ?
C14 C15 C16 C31 179.46(13) . . . . ?
N11 C12 C21 N25 176.79(12) . . . . ?
C13 C12 C21 N25 -1.9(2) . . . . ?
N11 C12 C21 C22 -2.2(2) . . . . ?
C13 C12 C21 C22 179.12(13) . . . . ?
N25 C21 C22 N23 0.15(15) . . . . ?
C12 C21 C22 N23 179.25(13) . . . . ?
C21 C22 N23 N24 -0.11(15) . . . . ?
C21 C22 N23 C1 179.85(13) . . . . ?
C2 C1 N23 C22 72.86(18) . . . . ?
C2 C1 N23 N24 -107.18(14) . . . . ?
C22 N23 N24 N25 0.03(15) . . . . ?
C1 N23 N24 N25 -179.94(11) . . . . ?
N23 N24 N25 C21 0.07(14) . . . . ?
C22 C21 N25 N24 -0.14(15) . . . . ?
C12 C21 N25 N24 -179.30(12) . . . . ?
N11 C16 C31 N35 178.32(12) . . . . ?
C15 C16 C31 N35 -1.1(2) . . . . ?
N11 C16 C31 C32 -1.6(2) . . . . ?
C15 C16 C31 C32 179.01(13) . . . . ?
N35 C31 C32 N33 0.17(14) . . . . ?
C16 C31 C32 N33 -179.93(13) . . . . ?
C31 C32 N33 N34 -0.25(15) . . . . ?
C31 C32 N33 C3 -179.94(13) . . . . ?
C4 C3 N33 C32 77.48(18) . . . . ?
C4 C3 N33 N34 -102.19(15) . . . . ?
C32 N33 N34 N35 0.23(15) . . . . ?
C3 N33 N34 N35 179.95(11) . . . . ?
N33 N34 N35 C31 -0.11(14) . . . . ?
C32 C31 N35 N34 -0.04(15) . . . . ?
C16 C31 N35 N34 -179.95(11) . . . . ?
